data_7226170
loop_
_publ_author_name
'Mahmoudi, Ghodrat'
'Bauz\'a, Antonio'
'Frontera, Antonio'
'Garczarek, Piotr'
'Stilinovi\'c, Vladimir'
'Kirillov, Alexander M.'
'Kennedy, Alan'
'Ruiz-P\'erez, Catalina'

_publ_section_title
;
 Metal--organic and supramolecular lead(ii) networks assembled from
 isomeric nicotinoylhydrazone blocks: the effects of ligand geometry and
 counter-ion on topology and supramolecular assembly
;
_journal_issue 28
_journal_name_full CrystEngComm
_journal_page_first 5375
_journal_paper_doi 10.1039/C6CE00900J
_journal_volume 18
_journal_year 2016
_chemical_formula_sum 'C30 H24 N12 O2 Pb2 S4'
_chemical_formula_weight 1127.23
_chemical_name_systematic
;
 ?
;
_space_group_IT_number 2
_symmetry_cell_setting triclinic
_symmetry_space_group_name_Hall '-P 1'
_symmetry_space_group_name_H-M 'P -1'
_atom_sites_solution_hydrogens geom
_atom_sites_solution_primary direct
_atom_sites_solution_secondary difmap
_audit_creation_method SHELXL-97
_audit_update_record
;
2016-04-19 deposited with the CCDC.
2016-05-25 downloaded from the CCDC.
;
_cell_angle_alpha 102.817(2)
_cell_angle_beta 94.897(2)
_cell_angle_gamma 98.141(2)
_cell_formula_units_Z 2
_cell_length_a 7.5527(2)
_cell_length_b 14.5337(5)
_cell_length_c 16.8369(4)
_cell_measurement_reflns_used 13480
_cell_measurement_temperature 123(2)
_cell_measurement_theta_max 30.24
_cell_measurement_theta_min 3.13
_cell_volume 1770.85(9)
_computing_structure_refinement 'SHELXL-97 (Sheldrick, 1997)'
_diffrn_ambient_temperature 123(2)
_diffrn_measured_fraction_theta_full 0.998
_diffrn_measured_fraction_theta_max 0.998
_diffrn_measurement_device_type 'Oxford Diffraction Xcalibur E'
_diffrn_measurement_method 'omega scans'
_diffrn_radiation_monochromator graphite
_diffrn_radiation_source 'fine-focus sealed tube'
_diffrn_radiation_type MoK\a
_diffrn_radiation_wavelength 0.71073
_diffrn_reflns_av_R_equivalents 0.0356
_diffrn_reflns_av_sigmaI/netI 0.0426
_diffrn_reflns_limit_h_max 9
_diffrn_reflns_limit_h_min -9
_diffrn_reflns_limit_k_max 19
_diffrn_reflns_limit_k_min -19
_diffrn_reflns_limit_l_max 22
_diffrn_reflns_limit_l_min -22
_diffrn_reflns_number 25546
_diffrn_reflns_theta_full 28.00
_diffrn_reflns_theta_max 28.00
_diffrn_reflns_theta_min 3.29
_diffrn_standards_decay_% 0
_exptl_absorpt_coefficient_mu 9.779
_exptl_absorpt_correction_T_max 0.322
_exptl_absorpt_correction_T_min 0.042
_exptl_absorpt_correction_type analytical
_exptl_absorpt_process_details
;
CrysAlisPro, Oxford Diffraction Ltd.,
Version 1.171.34.40 (release 27-08-2010 CrysAlis171 .NET)
(compiled Aug 27 2010,11:50:40)
Analytical numeric absorption correction using a multifaceted crystal
            model based on expressions derived by R.C. Clark & J.S. Reid.
(Clark, R. C. & Reid, J. S. (1995). Acta Cryst. A51, 887-897)
;
_exptl_crystal_colour yellow
_exptl_crystal_density_diffrn 2.114
_exptl_crystal_density_method 'not measured'
_exptl_crystal_description needle
_exptl_crystal_F_000 1064
_exptl_crystal_size_max 0.6
_exptl_crystal_size_mid 0.15
_exptl_crystal_size_min 0.11
_refine_diff_density_max 0.691
_refine_diff_density_min -0.716
_refine_diff_density_rms 0.139?
_refine_ls_extinction_method none
_refine_ls_goodness_of_fit_ref 1.059
_refine_ls_hydrogen_treatment mixed
_refine_ls_matrix_type full
_refine_ls_number_parameters 461
_refine_ls_number_reflns 8516
_refine_ls_number_restraints 0
_refine_ls_restrained_S_all 1.059
_refine_ls_R_factor_all 0.0344
_refine_ls_R_factor_gt 0.0248
_refine_ls_shift/su_max 0.005
_refine_ls_shift/su_mean 0.000
_refine_ls_structure_factor_coef Fsqd
_refine_ls_weighting_details 'calc w=1/[\s^2^(Fo^2^)+(0.0105P)^2^+0.0000P] where P=(Fo^2^+2Fc^2^)/3'
_refine_ls_weighting_scheme calc
_refine_ls_wR_factor_gt 0.0425
_refine_ls_wR_factor_ref 0.0454
_reflns_number_gt 7285
_reflns_number_total 8516
_reflns_threshold_expression I>2\s(I)
_cod_data_source_file c6ce00900j2.cif
_cod_data_source_block 3
_cod_original_sg_symbol_H-M P-1
_cod_database_code 7226170

loop_
_symmetry_equiv_pos_as_xyz
'x, y, z'
'-x, -y, -z'

loop_
_atom_site_label
_atom_site_type_symbol
_atom_site_fract_x
_atom_site_fract_y
_atom_site_fract_z
_atom_site_U_iso_or_equiv
_atom_site_adp_type
_atom_site_occupancy
_atom_site_symmetry_multiplicity
_atom_site_calc_flag
_atom_site_refinement_flags
Pb1 Pb 0.255707(18) 0.354298(10) 1.559743(8) 0.01383(4) Uani 1 1 d .
Pb2 Pb 0.195122(18) 0.159371(9) 1.983085(8) 0.01420(4) Uani 1 1 d .
S1 S 0.47300(13) 0.19518(7) 1.52659(6) 0.0251(2) Uani 1 1 d .
S2 S -0.34619(14) 0.42276(8) 1.46227(7) 0.0289(2) Uani 1 1 d .
S3 S 0.04855(13) 0.32668(7) 2.04345(6) 0.0206(2) Uani 1 1 d .
S4 S -0.34727(15) 0.01568(8) 2.12938(7) 0.0326(3) Uani 1 1 d .
O1 O 0.1187(3) 0.28069(18) 1.66748(14) 0.0213(6) Uani 1 1 d .
O2 O 0.3637(3) 0.24620(18) 1.89143(14) 0.0181(6) Uani 1 1 d .
N1 N 0.0046(4) 0.2077(2) 1.51022(17) 0.0148(6) Uani 1 1 d .
N2 N -0.0579(4) 0.1637(2) 1.56884(17) 0.0147(7) Uani 1 1 d .
N3 N 0.1352(4) 0.3072(2) 1.40765(17) 0.0139(6) Uani 1 1 d .
N4 N -0.0506(4) 0.1470(2) 1.84824(18) 0.0190(7) Uani 1 1 d .
N5 N 0.4959(4) 0.2891(2) 2.04708(17) 0.0145(6) Uani 1 1 d .
N6 N 0.5661(4) 0.3409(2) 1.99502(18) 0.0142(7) Uani 1 1 d .
N7 N 0.3312(4) 0.1817(2) 2.13684(18) 0.0167(7) Uani 1 1 d .
C25 C 0.7167(5) 0.4119(3) 1.7250(2) 0.0241(9) Uani 1 1 d .
H25 H 0.7653 0.4302 1.6796 0.029 Uiso 1 1 calc R
N9 N 0.2452(4) 0.0252(2) 1.4428(2) 0.0276(8) Uani 1 1 d .
N10 N -0.0374(4) 0.4163(2) 1.5634(2) 0.0247(8) Uani 1 1 d .
N11 N 0.2326(4) 0.4650(2) 1.9728(2) 0.0249(8) Uani 1 1 d .
N12 N -0.1138(4) 0.1062(3) 2.0389(2) 0.0309(9) Uani 1 1 d .
C1 C -0.1809(5) 0.0781(3) 1.4022(2) 0.0233(9) Uani 1 1 d .
H1A H -0.1394 0.0293 1.4276 0.035 Uiso 1 1 calc R
H1B H -0.1838 0.0578 1.3425 0.035 Uiso 1 1 calc R
H1C H -0.3020 0.0865 1.4158 0.035 Uiso 1 1 calc R
C2 C -0.0548(5) 0.1706(3) 1.4335(2) 0.0163(8) Uani 1 1 d .
C3 C 0.0096(5) 0.2293(3) 1.3763(2) 0.0147(8) Uani 1 1 d .
C4 C -0.0632(5) 0.2061(3) 1.2944(2) 0.0171(8) Uani 1 1 d .
H4 H -0.1514 0.1505 1.2731 0.021 Uiso 1 1 calc R
C5 C -0.0060(5) 0.2648(3) 1.2442(2) 0.0196(9) Uani 1 1 d .
H5 H -0.0542 0.2500 1.1880 0.024 Uiso 1 1 calc R
C6 C 0.1210(5) 0.3445(3) 1.2762(2) 0.0183(8) Uani 1 1 d .
H6 H 0.1616 0.3860 1.2428 0.022 Uiso 1 1 calc R
C7 C 0.1898(5) 0.3637(3) 1.3588(2) 0.0171(8) Uani 1 1 d .
H7 H 0.2785 0.4188 1.3811 0.021 Uiso 1 1 calc R
C8 C -0.0001(5) 0.2097(3) 1.6477(2) 0.0154(8) Uani 1 1 d .
C9 C -0.0903(5) 0.1715(3) 1.7118(2) 0.0160(8) Uani 1 1 d .
C10 C 0.0165(5) 0.1704(3) 1.7827(2) 0.0192(8) Uani 1 1 d .
H10 H 0.1435 0.1869 1.7850 0.023 Uiso 1 1 calc R
C11 C -0.2284(5) 0.1267(3) 1.8449(2) 0.0184(8) Uani 1 1 d .
H11 H -0.2781 0.1130 1.8918 0.022 Uiso 1 1 calc R
C12 C -0.3447(5) 0.1245(3) 1.7761(2) 0.0193(8) Uani 1 1 d .
H12 H -0.4711 0.1080 1.7758 0.023 Uiso 1 1 calc R
C13 C -0.2760(5) 0.1466(3) 1.7081(2) 0.0176(8) Uani 1 1 d .
H13 H -0.3534 0.1447 1.6600 0.021 Uiso 1 1 calc R
C14 C 0.6683(5) 0.4089(3) 2.1655(2) 0.0225(9) Uani 1 1 d .
H14A H 0.7927 0.3966 2.1686 0.034 Uiso 1 1 calc R
H14B H 0.6380 0.4328 2.2210 0.034 Uiso 1 1 calc R
H14C H 0.6561 0.4567 2.1334 0.034 Uiso 1 1 calc R
C15 C 0.5438(4) 0.3184(3) 2.1252(2) 0.0141(8) Uani 1 1 d .
C16 C 0.4658(5) 0.2538(3) 2.1751(2) 0.0151(8) Uani 1 1 d .
C17 C 0.5297(5) 0.2659(3) 2.2573(2) 0.0176(8) Uani 1 1 d .
H17 H 0.6216 0.3180 2.2837 0.021 Uiso 1 1 calc R
C18 C 0.4587(5) 0.2018(3) 2.3003(2) 0.0205(9) Uani 1 1 d .
H18 H 0.5010 0.2094 2.3565 0.025 Uiso 1 1 calc R
C19 C 0.3265(5) 0.1271(3) 2.2610(2) 0.0221(9) Uani 1 1 d .
H19 H 0.2772 0.0814 2.2891 0.027 Uiso 1 1 calc R
C20 C 0.2658(5) 0.1195(3) 2.1789(2) 0.0194(8) Uani 1 1 d .
H20 H 0.1739 0.0678 2.1518 0.023 Uiso 1 1 calc R
C21 C 0.4947(5) 0.3103(3) 1.9152(2) 0.0137(7) Uani 1 1 d .
C22 C 0.5838(5) 0.3553(2) 1.8542(2) 0.0138(8) Uani 1 1 d .
C23 C 0.7681(5) 0.3814(3) 1.8580(2) 0.0176(8) Uani 1 1 d .
H23 H 0.8464 0.3798 1.9047 0.021 Uiso 1 1 calc R
C24 C 0.8353(5) 0.4099(3) 1.7918(2) 0.0225(9) Uani 1 1 d .
H24 H 0.9614 0.4279 1.7921 0.027 Uiso 1 1 calc R
N8 N 0.5380(4) 0.3897(2) 1.72081(18) 0.0223(7) Uani 1 1 d .
C26 C 0.4739(5) 0.3610(3) 1.7850(2) 0.0187(8) Uani 1 1 d .
H26 H 0.3472 0.3437 1.7832 0.022 Uiso 1 1 calc R
C27 C 0.3370(5) 0.0948(3) 1.4776(2) 0.0181(8) Uani 1 1 d .
C28 C -0.1627(5) 0.4185(3) 1.5199(2) 0.0196(8) Uani 1 1 d .
C29 C 0.1597(5) 0.4078(3) 2.0024(2) 0.0162(8) Uani 1 1 d .
C30 C -0.2114(5) 0.0694(3) 2.0765(2) 0.0194(8) Uani 1 1 d .
H2N H 0.632(5) 0.392(3) 2.010(2) 0.014(11) Uiso 1 1 d .
H1N H -0.121(5) 0.109(3) 1.555(2) 0.022(11) Uiso 1 1 d .

loop_
_atom_site_aniso_label
_atom_site_aniso_U_11
_atom_site_aniso_U_22
_atom_site_aniso_U_33
_atom_site_aniso_U_23
_atom_site_aniso_U_13
_atom_site_aniso_U_12
Pb1 0.01488(7) 0.01446(7) 0.01178(7) 0.00422(5) 0.00087(5) -0.00011(6)
Pb2 0.01661(8) 0.01356(7) 0.01261(7) 0.00468(6) 0.00360(5) -0.00052(6)
S1 0.0237(5) 0.0190(5) 0.0295(5) 0.0026(4) -0.0075(4) 0.0047(4)
S2 0.0269(6) 0.0251(6) 0.0342(6) 0.0126(5) -0.0026(5) -0.0031(5)
S3 0.0224(5) 0.0215(5) 0.0223(5) 0.0098(4) 0.0090(4) 0.0067(4)
S4 0.0359(6) 0.0252(6) 0.0376(6) 0.0071(5) 0.0231(5) -0.0025(5)
O1 0.0239(15) 0.0210(14) 0.0161(13) 0.0063(11) -0.0001(11) -0.0071(12)
O2 0.0167(14) 0.0207(14) 0.0162(13) 0.0075(11) 0.0011(10) -0.0042(12)
N1 0.0151(16) 0.0174(16) 0.0124(14) 0.0054(13) 0.0022(12) 0.0008(13)
N2 0.0170(17) 0.0155(17) 0.0110(14) 0.0057(13) 0.0006(12) -0.0022(14)
N3 0.0120(15) 0.0175(16) 0.0138(14) 0.0048(13) 0.0036(12) 0.0046(13)
N4 0.0205(17) 0.0207(18) 0.0167(15) 0.0066(14) 0.0053(13) 0.0008(15)
N5 0.0133(16) 0.0170(16) 0.0155(15) 0.0084(13) 0.0043(12) 0.0017(13)
N6 0.0139(16) 0.0152(17) 0.0139(15) 0.0060(13) 0.0014(12) 0.0000(14)
N7 0.0172(17) 0.0200(17) 0.0165(15) 0.0091(13) 0.0074(13) 0.0042(14)
C25 0.040(3) 0.017(2) 0.0156(19) 0.0060(16) 0.0133(17) -0.0015(19)
N9 0.033(2) 0.0148(18) 0.033(2) 0.0040(16) 0.0049(16) -0.0025(16)
N10 0.026(2) 0.028(2) 0.0255(18) 0.0105(16) 0.0092(15) 0.0122(17)
N11 0.0232(19) 0.0200(18) 0.0323(19) 0.0069(16) 0.0061(15) 0.0039(16)
N12 0.028(2) 0.035(2) 0.032(2) 0.0148(17) 0.0090(16) -0.0043(17)
C1 0.027(2) 0.024(2) 0.0163(18) 0.0038(17) -0.0012(16) -0.0024(18)
C2 0.0126(18) 0.022(2) 0.0152(17) 0.0058(16) 0.0007(14) 0.0062(16)
C3 0.0122(18) 0.019(2) 0.0141(17) 0.0052(15) 0.0037(14) 0.0050(16)
C4 0.0159(19) 0.022(2) 0.0130(17) 0.0031(16) 0.0019(14) 0.0044(17)
C5 0.025(2) 0.024(2) 0.0113(17) 0.0035(16) -0.0005(15) 0.0110(18)
C6 0.025(2) 0.022(2) 0.0155(18) 0.0107(16) 0.0085(16) 0.0153(18)
C7 0.018(2) 0.018(2) 0.0160(18) 0.0046(16) 0.0026(15) 0.0058(17)
C8 0.0137(19) 0.018(2) 0.0148(17) 0.0048(15) 0.0013(14) 0.0032(16)
C9 0.021(2) 0.0140(19) 0.0124(17) 0.0037(15) 0.0020(15) 0.0014(16)
C10 0.018(2) 0.025(2) 0.0159(18) 0.0078(16) 0.0041(15) 0.0005(17)
C11 0.020(2) 0.017(2) 0.0196(19) 0.0075(16) 0.0076(16) 0.0019(17)
C12 0.017(2) 0.019(2) 0.023(2) 0.0075(17) 0.0020(16) 0.0003(17)
C13 0.020(2) 0.017(2) 0.0165(18) 0.0057(16) 0.0002(15) 0.0041(17)
C14 0.027(2) 0.022(2) 0.0171(19) 0.0039(17) 0.0040(16) -0.0001(18)
C15 0.0097(18) 0.0167(19) 0.0170(18) 0.0043(15) 0.0015(14) 0.0060(15)
C16 0.0152(19) 0.019(2) 0.0146(17) 0.0056(15) 0.0055(14) 0.0078(16)
C17 0.019(2) 0.020(2) 0.0159(18) 0.0062(16) 0.0048(15) 0.0057(17)
C18 0.022(2) 0.031(2) 0.0156(18) 0.0118(17) 0.0044(16) 0.0151(19)
C19 0.030(2) 0.025(2) 0.0200(19) 0.0151(17) 0.0109(17) 0.0142(19)
C20 0.020(2) 0.020(2) 0.0219(19) 0.0104(17) 0.0062(16) 0.0048(17)
C21 0.0116(18) 0.0148(18) 0.0176(18) 0.0071(15) 0.0044(14) 0.0047(16)
C22 0.0189(19) 0.0115(18) 0.0126(17) 0.0038(14) 0.0054(14) 0.0046(16)
C23 0.0163(19) 0.0151(19) 0.0213(19) 0.0036(16) 0.0024(15) 0.0037(16)
C24 0.021(2) 0.017(2) 0.027(2) 0.0019(17) 0.0130(17) -0.0033(17)
N8 0.031(2) 0.0194(18) 0.0174(16) 0.0092(14) 0.0044(14) 0.0002(16)
C26 0.020(2) 0.020(2) 0.0152(18) 0.0045(16) -0.0004(15) 0.0007(17)
C27 0.024(2) 0.020(2) 0.0157(18) 0.0112(16) 0.0066(16) 0.0080(18)
C28 0.027(2) 0.0149(19) 0.0194(19) 0.0046(16) 0.0133(17) 0.0053(17)
C29 0.015(2) 0.017(2) 0.0161(18) 0.0020(16) -0.0010(15) 0.0072(17)
C30 0.017(2) 0.017(2) 0.024(2) 0.0039(17) 0.0027(16) 0.0048(17)

loop_
_atom_type_symbol
_atom_type_description
_atom_type_scat_dispersion_real
_atom_type_scat_dispersion_imag
_atom_type_scat_source
Pb Pb -3.3944 10.1111 'International Tables Vol C Tables 4.2.6.8 and 6.1.1.4'
S S 0.1246 0.1234 'International Tables Vol C Tables 4.2.6.8 and 6.1.1.4'
O O 0.0106 0.0060 'International Tables Vol C Tables 4.2.6.8 and 6.1.1.4'
N N 0.0061 0.0033 'International Tables Vol C Tables 4.2.6.8 and 6.1.1.4'
C C 0.0033 0.0016 'International Tables Vol C Tables 4.2.6.8 and 6.1.1.4'
H H 0.0000 0.0000 'International Tables Vol C Tables 4.2.6.8 and 6.1.1.4'

loop_
_geom_angle_atom_site_label_1
_geom_angle_atom_site_label_2
_geom_angle_atom_site_label_3
_geom_angle
N10 Pb1 O1 78.73(10)
N10 Pb1 N3 79.33(9)
O1 Pb1 N3 124.29(9)
N10 Pb1 N1 73.34(10)
O1 Pb1 N1 62.42(8)
N3 Pb1 N1 62.36(10)
N10 Pb1 S1 152.23(8)
O1 Pb1 S1 88.73(6)
N3 Pb1 S1 87.78(6)
N1 Pb1 S1 78.90(7)
O2 Pb2 N7 119.61(9)
O2 Pb2 N12 149.38(9)
N7 Pb2 N12 83.35(10)
O2 Pb2 N5 60.22(8)
N7 Pb2 N5 59.72(9)
N12 Pb2 N5 134.33(10)
O2 Pb2 N4 74.55(8)
N7 Pb2 N4 160.33(9)
N12 Pb2 N4 78.91(10)
N5 Pb2 N4 130.31(9)
O2 Pb2 S3 88.86(6)
N7 Pb2 S3 84.88(7)
N12 Pb2 S3 72.29(8)
N5 Pb2 S3 78.14(6)
N4 Pb2 S3 81.70(6)
C27 S1 Pb1 108.89(13)
C29 S3 Pb2 103.54(12)
C8 O1 Pb1 120.7(2)
C21 O2 Pb2 124.8(2)
C2 N1 N2 119.4(3)
C2 N1 Pb1 123.5(3)
N2 N1 Pb1 116.8(2)
C8 N2 N1 116.4(3)
C8 N2 H1N 124(3)
N1 N2 H1N 120(3)
C7 N3 C3 119.0(3)
C7 N3 Pb1 119.6(2)
C3 N3 Pb1 121.3(2)
C11 N4 C10 117.6(3)
C11 N4 Pb2 125.7(2)
C10 N4 Pb2 116.5(2)
C15 N5 N6 119.8(3)
C15 N5 Pb2 122.3(2)
N6 N5 Pb2 115.6(2)
C21 N6 N5 115.8(3)
C21 N6 H2N 119(3)
N5 N6 H2N 124(3)
C20 N7 C16 118.4(3)
C20 N7 Pb2 119.0(3)
C16 N7 Pb2 122.6(2)
N8 C25 C24 123.9(4)
N8 C25 H25 118.1
C24 C25 H25 118.1
C28 N10 Pb1 140.1(3)
C30 N12 Pb2 158.3(3)
C2 C1 H1A 109.5
C2 C1 H1B 109.5
H1A C1 H1B 109.5
C2 C1 H1C 109.5
H1A C1 H1C 109.5
H1B C1 H1C 109.5
N1 C2 C3 114.6(3)
N1 C2 C1 124.7(4)
C3 C2 C1 120.7(3)
N3 C3 C4 121.5(3)
N3 C3 C2 117.5(3)
C4 C3 C2 121.0(3)
C5 C4 C3 119.2(4)
C5 C4 H4 120.4
C3 C4 H4 120.4
C6 C5 C4 119.3(3)
C6 C5 H5 120.3
C4 C5 H5 120.3
C5 C6 C7 118.8(4)
C5 C6 H6 120.6
C7 C6 H6 120.6
N3 C7 C6 122.2(4)
N3 C7 H7 118.9
C6 C7 H7 118.9
O1 C8 N2 123.0(3)
O1 C8 C9 120.3(3)
N2 C8 C9 116.7(3)
C10 C9 C13 118.5(3)
C10 C9 C8 117.5(3)
C13 C9 C8 123.7(3)
N4 C10 C9 123.2(4)
N4 C10 H10 118.4
C9 C10 H10 118.4
N4 C11 C12 122.9(3)
N4 C11 H11 118.5
C12 C11 H11 118.5
C13 C12 C11 119.6(4)
C13 C12 H12 120.2
C11 C12 H12 120.2
C12 C13 C9 118.1(3)
C12 C13 H13 120.9
C9 C13 H13 120.9
C15 C14 H14A 109.5
C15 C14 H14B 109.5
H14A C14 H14B 109.5
C15 C14 H14C 109.5
H14A C14 H14C 109.5
H14B C14 H14C 109.5
N5 C15 C16 114.9(3)
N5 C15 C14 124.7(3)
C16 C15 C14 120.4(3)
N7 C16 C17 121.2(3)
N7 C16 C15 117.2(3)
C17 C16 C15 121.5(3)
C18 C17 C16 119.6(4)
C18 C17 H17 120.2
C16 C17 H17 120.2
C19 C18 C17 119.2(4)
C19 C18 H18 120.4
C17 C18 H18 120.4
C18 C19 C20 118.6(4)
C18 C19 H19 120.7
C20 C19 H19 120.7
N7 C20 C19 122.9(4)
N7 C20 H20 118.5
C19 C20 H20 118.5
O2 C21 N6 122.7(3)
O2 C21 C22 119.5(3)
N6 C21 C22 117.8(3)
C23 C22 C26 118.8(3)
C23 C22 C21 123.9(3)
C26 C22 C21 116.9(3)
C22 C23 C24 118.2(4)
C22 C23 H23 120.9
C24 C23 H23 120.9
C23 C24 C25 119.2(4)
C23 C24 H24 120.4
C25 C24 H24 120.4
C25 N8 C26 116.6(3)
N8 C26 C22 123.4(4)
N8 C26 H26 118.3
C22 C26 H26 118.3
N9 C27 S1 178.9(4)
N10 C28 S2 177.0(3)
N11 C29 S3 178.0(4)
N12 C30 S4 178.9(4)

loop_
_geom_bond_atom_site_label_1
_geom_bond_atom_site_label_2
_geom_bond_distance
Pb1 N10 2.506(3)
Pb1 O1 2.525(3)
Pb1 N3 2.550(3)
Pb1 N1 2.575(3)
Pb1 S1 3.0019(10)
Pb2 O2 2.518(3)
Pb2 N7 2.635(3)
Pb2 N12 2.667(3)
Pb2 N5 2.710(3)
Pb2 N4 2.763(3)
Pb2 S3 2.8335(9)
S1 C27 1.662(4)
S2 C28 1.639(4)
S3 C29 1.660(4)
S4 C30 1.640(4)
O1 C8 1.231(4)
O2 C21 1.230(4)
N1 C2 1.297(4)
N1 N2 1.371(4)
N2 C8 1.351(4)
N2 H1N 0.85(4)
N3 C7 1.335(5)
N3 C3 1.344(4)
N4 C11 1.328(4)
N4 C10 1.343(4)
N5 C15 1.291(4)
N5 N6 1.369(4)
N6 C21 1.356(4)
N6 H2N 0.80(4)
N7 C20 1.335(5)
N7 C16 1.353(5)
C25 N8 1.334(5)
C25 C24 1.385(5)
C25 H25 0.9500
N9 C27 1.147(5)
N10 C28 1.155(4)
N11 C29 1.158(5)
N12 C30 1.161(5)
C1 C2 1.493(5)
C1 H1A 0.9800
C1 H1B 0.9800
C1 H1C 0.9800
C2 C3 1.490(5)
C3 C4 1.389(5)
C4 C5 1.381(5)
C4 H4 0.9500
C5 C6 1.368(5)
C5 H5 0.9500
C6 C7 1.395(5)
C6 H6 0.9500
C7 H7 0.9500
C8 C9 1.490(5)
C9 C10 1.387(5)
C9 C13 1.390(5)
C10 H10 0.9500
C11 C12 1.384(5)
C11 H11 0.9500
C12 C13 1.379(5)
C12 H12 0.9500
C13 H13 0.9500
C14 C15 1.489(5)
C14 H14A 0.9800
C14 H14B 0.9800
C14 H14C 0.9800
C15 C16 1.488(5)
C16 C17 1.391(5)
C17 C18 1.381(5)
C17 H17 0.9500
C18 C19 1.369(5)
C18 H18 0.9500
C19 C20 1.393(5)
C19 H19 0.9500
C20 H20 0.9500
C21 C22 1.491(5)
C22 C23 1.382(5)
C22 C26 1.397(5)
C23 C24 1.383(5)
C23 H23 0.9500
C24 H24 0.9500
N8 C26 1.345(5)
C26 H26 0.9500

loop_
_geom_torsion_atom_site_label_1
_geom_torsion_atom_site_label_2
_geom_torsion_atom_site_label_3
_geom_torsion_atom_site_label_4
_geom_torsion
N10 Pb1 S1 C27 9.8(2)
O1 Pb1 S1 C27 72.32(15)
N3 Pb1 S1 C27 -52.06(15)
N1 Pb1 S1 C27 10.20(15)
O2 Pb2 S3 C29 -7.70(14)
N7 Pb2 S3 C29 112.17(15)
N12 Pb2 S3 C29 -163.19(16)
N5 Pb2 S3 C29 52.07(15)
N4 Pb2 S3 C29 -82.25(15)
N10 Pb1 O1 C8 78.0(3)
N3 Pb1 O1 C8 9.4(3)
N1 Pb1 O1 C8 1.0(2)
S1 Pb1 O1 C8 -77.1(3)
N7 Pb2 O2 C21 -11.1(3)
N12 Pb2 O2 C21 123.2(3)
N5 Pb2 O2 C21 -4.7(3)
N4 Pb2 O2 C21 154.0(3)
S3 Pb2 O2 C21 72.3(3)
N10 Pb1 N1 C2 93.9(3)
O1 Pb1 N1 C2 179.6(3)
N3 Pb1 N1 C2 7.4(3)
S1 Pb1 N1 C2 -85.9(3)
N10 Pb1 N1 N2 -91.1(2)
O1 Pb1 N1 N2 -5.3(2)
N3 Pb1 N1 N2 -177.5(3)
S1 Pb1 N1 N2 89.1(2)
C2 N1 N2 C8 -175.5(3)
Pb1 N1 N2 C8 9.2(4)
N10 Pb1 N3 C7 96.6(3)
O1 Pb1 N3 C7 165.0(2)
N1 Pb1 N3 C7 173.3(3)
S1 Pb1 N3 C7 -108.1(2)
N10 Pb1 N3 C3 -79.5(3)
O1 Pb1 N3 C3 -11.2(3)
N1 Pb1 N3 C3 -2.9(2)
S1 Pb1 N3 C3 75.8(2)
O2 Pb2 N4 C11 -161.4(3)
N7 Pb2 N4 C11 -22.8(5)
N12 Pb2 N4 C11 3.2(3)
N5 Pb2 N4 C11 -136.9(3)
S3 Pb2 N4 C11 -70.3(3)
O2 Pb2 N4 C10 13.5(3)
N7 Pb2 N4 C10 152.1(3)
N12 Pb2 N4 C10 178.1(3)
N5 Pb2 N4 C10 38.0(3)
S3 Pb2 N4 C10 104.6(3)
O2 Pb2 N5 C15 170.3(3)
N7 Pb2 N5 C15 -16.3(2)
N12 Pb2 N5 C15 24.5(3)
N4 Pb2 N5 C15 142.9(3)
S3 Pb2 N5 C15 74.7(3)
O2 Pb2 N5 N6 7.5(2)
N7 Pb2 N5 N6 -179.1(3)
N12 Pb2 N5 N6 -138.3(2)
N4 Pb2 N5 N6 -19.9(3)
S3 Pb2 N5 N6 -88.1(2)
C15 N5 N6 C21 -173.5(3)
Pb2 N5 N6 C21 -10.2(4)
O2 Pb2 N7 C20 -164.1(2)
N12 Pb2 N7 C20 37.4(3)
N5 Pb2 N7 C20 -170.6(3)
N4 Pb2 N7 C20 63.1(4)
S3 Pb2 N7 C20 110.2(3)
O2 Pb2 N7 C16 15.6(3)
N12 Pb2 N7 C16 -142.8(3)
N5 Pb2 N7 C16 9.1(2)
N4 Pb2 N7 C16 -117.2(3)
S3 Pb2 N7 C16 -70.1(2)
O1 Pb1 N10 C28 -125.5(5)
N3 Pb1 N10 C28 3.0(5)
N1 Pb1 N10 C28 -61.2(5)
S1 Pb1 N10 C28 -60.8(6)
O2 Pb2 N12 C30 178.6(8)
N7 Pb2 N12 C30 -40.2(9)
N5 Pb2 N12 C30 -74.7(9)
N4 Pb2 N12 C30 148.4(9)
S3 Pb2 N12 C30 -126.9(9)
N2 N1 C2 C3 174.6(3)
Pb1 N1 C2 C3 -10.4(4)
N2 N1 C2 C1 -4.0(5)
Pb1 N1 C2 C1 170.9(3)
C7 N3 C3 C4 0.4(5)
Pb1 N3 C3 C4 176.6(2)
C7 N3 C3 C2 -177.0(3)
Pb1 N3 C3 C2 -0.8(4)
N1 C2 C3 N3 7.1(5)
C1 C2 C3 N3 -174.2(3)
N1 C2 C3 C4 -170.3(3)
C1 C2 C3 C4 8.5(5)
N3 C3 C4 C5 -0.3(5)
C2 C3 C4 C5 176.9(3)
C3 C4 C5 C6 -0.1(5)
C4 C5 C6 C7 0.4(5)
C3 N3 C7 C6 -0.1(5)
Pb1 N3 C7 C6 -176.3(2)
C5 C6 C7 N3 -0.4(5)
Pb1 O1 C8 N2 3.6(5)
Pb1 O1 C8 C9 -175.0(2)
N1 N2 C8 O1 -8.8(5)
N1 N2 C8 C9 169.9(3)
O1 C8 C9 C10 -40.3(5)
N2 C8 C9 C10 141.0(3)
O1 C8 C9 C13 133.0(4)
N2 C8 C9 C13 -45.8(5)
C11 N4 C10 C9 -1.9(6)
Pb2 N4 C10 C9 -177.2(3)
C13 C9 C10 N4 -0.5(6)
C8 C9 C10 N4 173.1(3)
C10 N4 C11 C12 3.0(5)
Pb2 N4 C11 C12 177.9(3)
N4 C11 C12 C13 -1.7(6)
C11 C12 C13 C9 -0.8(5)
C10 C9 C13 C12 1.9(5)
C8 C9 C13 C12 -171.3(3)
N6 N5 C15 C16 -177.0(3)
Pb2 N5 C15 C16 20.9(4)
N6 N5 C15 C14 2.5(5)
Pb2 N5 C15 C14 -159.6(3)
C20 N7 C16 C17 -2.9(5)
Pb2 N7 C16 C17 177.3(2)
C20 N7 C16 C15 176.3(3)
Pb2 N7 C16 C15 -3.4(4)
N5 C15 C16 N7 -11.4(5)
C14 C15 C16 N7 169.1(3)
N5 C15 C16 C17 167.8(3)
C14 C15 C16 C17 -11.7(5)
N7 C16 C17 C18 2.0(5)
C15 C16 C17 C18 -177.2(3)
C16 C17 C18 C19 0.1(5)
C17 C18 C19 C20 -1.2(5)
C16 N7 C20 C19 1.9(5)
Pb2 N7 C20 C19 -178.4(3)
C18 C19 C20 N7 0.2(5)
Pb2 O2 C21 N6 1.2(5)
Pb2 O2 C21 C22 179.4(2)
N5 N6 C21 O2 6.7(5)
N5 N6 C21 C22 -171.5(3)
O2 C21 C22 C23 -140.9(4)
N6 C21 C22 C23 37.4(5)
O2 C21 C22 C26 31.7(5)
N6 C21 C22 C26 -150.0(3)
C26 C22 C23 C24 -1.5(5)
C21 C22 C23 C24 171.0(3)
C22 C23 C24 C25 0.4(5)
N8 C25 C24 C23 1.5(6)
C24 C25 N8 C26 -2.2(6)
C25 N8 C26 C22 1.0(5)
C23 C22 C26 N8 0.8(5)
C21 C22 C26 N8 -172.2(3)
